data_7218174
loop_
_publ_author_name
'Behera, Jogendra Nath'
'Bhattacharjee, Joydeep'
'Horike, Satoshi'
'Marri, Subba Reddy'
'Dahiya, Prem'

_publ_section_title
;
 Synthesis and characterization of robust three-dimensional chiral metal
 sulfates
;
_journal_name_full 'RSC Adv.'
_journal_paper_doi 10.1039/C4RA09471A
_journal_year 2014
_chemical_formula_sum 'C0 H2.67 Cl0 Mg0.67 N0.67 O4 S'
_chemical_formula_weight 124.29
_chemical_melting_point ?
_chemical_name_common 'Three-dimensional Manganese Sulfate'
_chemical_name_systematic
; 
 ? 
;
_space_group_IT_number 198
_symmetry_cell_setting cubic
_symmetry_space_group_name_Hall 'P 2ac 2ab 3'
_symmetry_space_group_name_H-M 'P 21 3'
_atom_sites_solution_hydrogens geom
_atom_sites_solution_primary direct
_atom_sites_solution_secondary difmap
_audit_creation_method SHELXL-97
_cell_angle_alpha 90.00
_cell_angle_beta 90.00
_cell_angle_gamma 90.00
_cell_formula_units_Z 12
_cell_length_a 10.0022(8)
_cell_length_b 10.0022(8)
_cell_length_c 10.0022(8)
_cell_measurement_temperature 296(2)
_cell_measurement_theta_max 0.7461
_cell_measurement_theta_min 0.6788
_cell_volume 1000.66(14)
_computing_cell_refinement 'SMART, SAINT'
_computing_data_collection SMART
_computing_data_reduction SAINT
_computing_molecular_graphics 'Diamond (Brandenburg, 1999)'
_computing_publication_material 'SHELXTLCIF-97 (Sheldrick, 2008)'
_computing_structure_refinement 'SHELXL-97 (Sheldrick, 2008)'
_computing_structure_solution 'SHELXS-97 (Sheldrick, 2008)'
_diffrn_ambient_temperature 296(2)
_diffrn_measured_fraction_theta_full 0.956
_diffrn_measured_fraction_theta_max 0.956
_diffrn_measurement_device_type 'Bruker SMART APEX CCD diffractometer'
_diffrn_measurement_method '\f and \w scan'
_diffrn_radiation_monochromator graphite
_diffrn_radiation_source 'fine-focus sealed tube'
_diffrn_radiation_type MoK\a
_diffrn_radiation_wavelength 0.71073
_diffrn_reflns_av_R_equivalents 0.0168
_diffrn_reflns_av_sigmaI/netI 0.0183
_diffrn_reflns_limit_h_max 11
_diffrn_reflns_limit_h_min -9
_diffrn_reflns_limit_k_max 9
_diffrn_reflns_limit_k_min -9
_diffrn_reflns_limit_l_max 9
_diffrn_reflns_limit_l_min -13
_diffrn_reflns_number 1969
_diffrn_reflns_theta_full 30.41
_diffrn_reflns_theta_max 30.41
_diffrn_reflns_theta_min 4.07
_exptl_absorpt_coefficient_mu 0.943
_exptl_absorpt_correction_T_max 0.7461
_exptl_absorpt_correction_T_min 0.6788
_exptl_absorpt_correction_type multi-scan
_exptl_absorpt_process_details 'SADABS (Bruker, 2007)'
_exptl_crystal_colour white
_exptl_crystal_density_diffrn 2.475
_exptl_crystal_density_meas ?
_exptl_crystal_density_method 'not measured'
_exptl_crystal_description Block
_exptl_crystal_F_000 760
_exptl_crystal_size_max 0.18
_exptl_crystal_size_mid 0.16
_exptl_crystal_size_min 0.15
_refine_diff_density_max 0.280
_refine_diff_density_min -0.247
_refine_diff_density_rms 0.057
_refine_ls_abs_structure_details 'Flack H D (1983), Acta Cryst. A39, 876-881'
_refine_ls_abs_structure_Flack 0.00(7)
_refine_ls_extinction_coef 0.057(3)
_refine_ls_extinction_expression Fc^*^=kFc[1+0.001xFc^2^\l^3^/sin(2\q)]^-1/4^
_refine_ls_extinction_method SHELXL
_refine_ls_goodness_of_fit_ref 1.003
_refine_ls_hydrogen_treatment mixed
_refine_ls_matrix_type full
_refine_ls_number_parameters 71
_refine_ls_number_reflns 880
_refine_ls_number_restraints 1
_refine_ls_restrained_S_all 1.003
_refine_ls_R_factor_all 0.0163
_refine_ls_R_factor_gt 0.0162
_refine_ls_shift/su_max 0.003
_refine_ls_shift/su_mean 0.001
_refine_ls_structure_factor_coef Fsqd
_refine_ls_weighting_details 'calc w=1/[\s^2^(Fo^2^)+(0.0301P)^2^+0.2038P] where P=(Fo^2^+2Fc^2^)/3'
_refine_ls_weighting_scheme calc
_refine_ls_wR_factor_gt 0.0440
_refine_ls_wR_factor_ref 0.0441
_reflns_number_gt 870
_reflns_number_total 880
_reflns_threshold_expression >2sigma(I)
_cod_data_source_file c4ra09471a2.cif
_cod_data_source_block Compound_2
_cod_depositor_comments
;
The following automatic conversions were performed:

'_chemical_melting_point' value 'not measured' was changed to '?' -
the value is undefined or not given.

Automatic conversion script
Id: cif_fix_values 2827 2014-09-09 07:05:25Z andrius 

The following automatic conversions were performed:

'_exptl_crystal_density_meas' value 'not measured' was changed to '?'
- the value is perceived as not measured.

Automatic conversion script
Id: cif_fix_values 3008 2015-01-20 13:52:24Z robertas 
;
_cod_original_sg_symbol_H-M P2(1)3
_cod_original_formula_sum 'C0 Cl0 H2.67 Mg0.67 N0.67 O4 S'
_cod_database_code 7218174

loop_
_symmetry_equiv_pos_as_xyz
'x, y, z'
'-x+1/2, -y, z+1/2'
'-x, y+1/2, -z+1/2'
'x+1/2, -y+1/2, -z'
'z, x, y'
'z+1/2, -x+1/2, -y'
'-z+1/2, -x, y+1/2'
'-z, x+1/2, -y+1/2'
'y, z, x'
'-y, z+1/2, -x+1/2'
'y+1/2, -z+1/2, -x'
'-y+1/2, -z, x+1/2'

loop_
_atom_site_label
_atom_site_type_symbol
_atom_site_fract_x
_atom_site_fract_y
_atom_site_fract_z
_atom_site_U_iso_or_equiv
_atom_site_adp_type
_atom_site_occupancy
_atom_site_symmetry_multiplicity
_atom_site_calc_flag
_atom_site_refinement_flags
Mg1 Mg 0.91527(4) -0.08473(4) -0.08473(4) 0.01082(16) Uani 1 3 d S
Mg2 Mg 1.15124(4) -0.15124(4) 0.34876(4) 0.01084(17) Uani 1 3 d S
S1 S 0.87545(3) 0.03556(3) 0.23407(3) 0.00912(10) Uani 1 1 d .
O1 O 0.85017(11) -0.00126(11) 0.09323(10) 0.0165(2) Uani 1 1 d .
O2 O 0.75160(10) 0.01486(11) 0.31144(11) 0.0170(2) Uani 1 1 d .
O3 O 0.98041(10) -0.04969(11) 0.29111(11) 0.0177(2) Uani 1 1 d .
O4 O 0.91791(10) 0.17664(10) 0.24316(10) 0.0152(2) Uani 1 1 d .
N10 N 0.56767(13) -0.06767(13) 0.06767(13) 0.0164(4) Uani 1 3 d S
N20 N 1.20560(15) 0.20560(15) 0.20560(15) 0.0211(4) Uani 1 3 d SD
H1 H 0.568(3) -0.144(3) 0.027(3) 0.047(8) Uiso 1 1 d .
H2 H 0.518(2) -0.018(2) 0.018(2) 0.022(9) Uiso 1 3 d S
H3 H 1.205(4) 0.235(4) 0.126(3) 0.084(12) Uiso 1 1 d .
H4 H 1.2581(12) 0.2581(12) 0.2581(12) 0.24(5) Uiso 1 3 d SD

loop_
_atom_site_aniso_label
_atom_site_aniso_U_11
_atom_site_aniso_U_22
_atom_site_aniso_U_33
_atom_site_aniso_U_23
_atom_site_aniso_U_13
_atom_site_aniso_U_12
Mg1 0.01082(16) 0.01082(16) 0.01082(16) 0.00004(16) 0.00004(16) 0.00004(16)
Mg2 0.01084(17) 0.01084(17) 0.01084(17) -0.00047(16) 0.00047(16) 0.00047(16)
S1 0.00900(14) 0.00896(15) 0.00940(15) -0.00006(10) 0.00023(10) 0.00078(10)
O1 0.0185(4) 0.0200(5) 0.0110(4) -0.0053(4) -0.0017(4) 0.0018(4)
O2 0.0120(4) 0.0200(5) 0.0189(5) 0.0005(4) 0.0067(4) 0.0001(4)
O3 0.0159(4) 0.0167(5) 0.0206(4) 0.0011(4) -0.0039(4) 0.0070(4)
O4 0.0179(5) 0.0098(4) 0.0181(4) 0.0000(3) -0.0024(4) -0.0018(4)
N10 0.0164(4) 0.0164(4) 0.0164(4) 0.0005(5) -0.0005(5) 0.0005(5)
N20 0.0211(4) 0.0211(4) 0.0211(4) 0.0016(6) 0.0016(6) 0.0016(6)

loop_
_atom_type_symbol
_atom_type_description
_atom_type_scat_dispersion_real
_atom_type_scat_dispersion_imag
_atom_type_scat_source
C C 0.0033 0.0016 'International Tables Vol C Tables 4.2.6.8 and 6.1.1.4'
H H 0.0000 0.0000 'International Tables Vol C Tables 4.2.6.8 and 6.1.1.4'
N N 0.0061 0.0033 'International Tables Vol C Tables 4.2.6.8 and 6.1.1.4'
O O 0.0106 0.0060 'International Tables Vol C Tables 4.2.6.8 and 6.1.1.4'
Mg Mg 0.0486 0.0363 'International Tables Vol C Tables 4.2.6.8 and 6.1.1.4'
S S 0.1246 0.1234 'International Tables Vol C Tables 4.2.6.8 and 6.1.1.4'
Cl Cl 0.1484 0.1585 'International Tables Vol C Tables 4.2.6.8 and 6.1.1.4'

loop_
_geom_angle_atom_site_label_1
_geom_angle_atom_site_label_2
_geom_angle_atom_site_label_3
_geom_angle
_geom_angle_site_symmetry_1
_geom_angle_site_symmetry_3
O1 Mg1 O1 92.89(5) . 9_654
O1 Mg1 O1 92.89(5) . 5_645
O1 Mg1 O1 92.89(5) 9_654 5_645
O1 Mg1 O2 173.48(4) . 10_645
O1 Mg1 O2 92.36(4) 9_654 10_645
O1 Mg1 O2 83.00(4) 5_645 10_645
O1 Mg1 O2 92.36(4) . 2_654
O1 Mg1 O2 83.00(4) 9_654 2_654
O1 Mg1 O2 173.48(4) 5_645 2_654
O2 Mg1 O2 92.09(5) 10_645 2_654
O1 Mg1 O2 83.00(4) . 6
O1 Mg1 O2 173.48(4) 9_654 6
O1 Mg1 O2 92.36(4) 5_645 6
O2 Mg1 O2 92.09(5) 10_645 6
O2 Mg1 O2 92.09(5) 2_654 6
O3 Mg2 O3 87.80(5) . 7_665
O3 Mg2 O3 87.80(5) . 10_646
O3 Mg2 O3 87.80(5) 7_665 10_646
O3 Mg2 O4 90.49(4) . 3_745
O3 Mg2 O4 175.83(5) 7_665 3_745
O3 Mg2 O4 88.34(4) 10_646 3_745
O3 Mg2 O4 175.83(5) . 12_654
O3 Mg2 O4 88.34(4) 7_665 12_654
O3 Mg2 O4 90.49(4) 10_646 12_654
O4 Mg2 O4 93.26(5) 3_745 12_654
O3 Mg2 O4 88.34(4) . 5_645
O3 Mg2 O4 90.49(4) 7_665 5_645
O3 Mg2 O4 175.83(5) 10_646 5_645
O4 Mg2 O4 93.26(5) 3_745 5_645
O4 Mg2 O4 93.26(5) 12_654 5_645
O3 S1 O2 108.37(7) . .
O3 S1 O4 109.00(6) . .
O2 S1 O4 110.08(6) . .
O3 S1 O1 110.37(6) . .
O2 S1 O1 108.74(7) . .
O4 S1 O1 110.25(6) . .
S1 O1 Mg1 149.99(7) . .
S1 O2 Mg1 152.36(7) . 2_655
S1 O3 Mg2 169.67(8) . .
S1 O4 Mg2 132.16(6) . 3_755
H1 N10 H2 103.9(18) . .
H3 N20 H4 110(2) . .

loop_
_geom_bond_atom_site_label_1
_geom_bond_atom_site_label_2
_geom_bond_distance
_geom_bond_site_symmetry_2
Mg1 O1 2.0711(10) .
Mg1 O1 2.0711(10) 9_654
Mg1 O1 2.0711(10) 5_645
Mg1 O2 2.0863(11) 10_645
Mg1 O2 2.0863(11) 2_654
Mg1 O2 2.0863(11) 6
Mg2 O3 2.0697(11) .
Mg2 O3 2.0697(11) 7_665
Mg2 O3 2.0697(11) 10_646
Mg2 O4 2.0707(11) 3_745
Mg2 O4 2.0707(11) 12_654
Mg2 O4 2.0707(11) 5_645
S1 O3 1.4679(10) .
S1 O2 1.4752(10) .
S1 O4 1.4764(10) .
S1 O1 1.4779(10) .
O2 Mg1 2.0863(11) 2_655
O4 Mg2 2.0707(11) 3_755
N10 H1 0.86(3) .
N10 H2 0.86(4) .
N20 H3 0.85(3) .
N20 H4 0.91(2) .
